data_4513178
loop_
_publ_author_name
'Amombo Noa, Francoise M.'
'Bourne, Susan A.'
'Nassimbeni, Luigi R.'

_publ_section_title
;
 Halogen Bonding in Host--Guest Compounds: Structures and Kinetics of
 Enclathration and Desolvation
;
_journal_issue 7
_journal_name_full 'Crystal Growth &amp; Design'
_journal_page_first 3271
_journal_paper_doi 10.1021/acs.cgd.5b00402
_journal_volume 15
_journal_year 2015
_chemical_formula_moiety 'C2 Cl8 C26 H16 I4'
_chemical_formula_sum 'C28 H16 Cl8 I4'
_chemical_formula_weight 1143.61
_chemical_name_systematic
;
 Bis carbon tetrachloride tetrakis-(4-iodophenyl)ethylene
;
_space_group_crystal_system orthorhombic
_space_group_IT_number 60
_space_group_name_Hall '-P 2n 2ab'
_space_group_name_H-M_alt 'P b c n'
_symmetry_space_group_name_Hall '-P 2n 2ab'
_symmetry_space_group_name_H-M 'P b c n'
_atom_sites_solution_hydrogens geom
_audit_creation_method SHELXL-2012
_cell_angle_alpha 90
_cell_angle_beta 90
_cell_angle_gamma 90
_cell_formula_units_Z 4
_cell_length_a 18.9490(13)
_cell_length_b 10.3422(7)
_cell_length_c 17.9428(12)
_cell_measurement_reflns_used 4429
_cell_measurement_temperature 173(2)
_cell_measurement_theta_max 28.430
_cell_measurement_theta_min 2.150
_cell_volume 3516.3(4)
_computing_cell_refinement 'SAINT-Plus (Bruker, 2004)'
_computing_data_collection 'APEX2 (Bruker, 2005)'
_computing_data_reduction 'SAINT-Plus and XPREP (Bruker 2004)'
_computing_molecular_graphics 'X-seed (Barbour, 1999)'
_computing_publication_material 'SHELXL-2012 (Sheldrick, 2012)'
_computing_structure_refinement 'SHELXL-2012 (Sheldrick, 2012)'
_computing_structure_solution 'SHELXS-2012 (Sheldrick, 2012)'
_diffrn_ambient_temperature 173(2)
_diffrn_measured_fraction_theta_full 1.000
_diffrn_measured_fraction_theta_max 0.997
_diffrn_measurement_device_type 'Bruker Kappa Duo Apex II diffractometer'
_diffrn_measurement_method '1.2\% \f scans and \w scans'
_diffrn_radiation_type MoK\a
_diffrn_radiation_wavelength 0.71073
_diffrn_reflns_av_R_equivalents 0.0658
_diffrn_reflns_av_unetI/netI 0.0269
_diffrn_reflns_laue_measured_fraction_full 1.000
_diffrn_reflns_laue_measured_fraction_max 0.997
_diffrn_reflns_limit_h_max 25
_diffrn_reflns_limit_h_min -25
_diffrn_reflns_limit_k_max 13
_diffrn_reflns_limit_k_min -9
_diffrn_reflns_limit_l_max 23
_diffrn_reflns_limit_l_min -24
_diffrn_reflns_number 65710
_diffrn_reflns_point_group_measured_fraction_full 1.000
_diffrn_reflns_point_group_measured_fraction_max 0.997
_diffrn_reflns_theta_full 25.242
_diffrn_reflns_theta_max 28.430
_diffrn_reflns_theta_min 2.150
_diffrn_source 'fine-focus sealed tube'
_exptl_absorpt_coefficient_mu 4.172
_exptl_absorpt_correction_T_max 0.687
_exptl_absorpt_correction_T_min 0.600
_exptl_absorpt_correction_type multi-scan
_exptl_absorpt_process_details '(SADABS; Sheldrick, 1996)'
_exptl_crystal_colour colorless
_exptl_crystal_density_diffrn 2.160
_exptl_crystal_density_meas ?
_exptl_crystal_density_method None
_exptl_crystal_description Block
_exptl_crystal_F_000 2128
_exptl_crystal_size_max 0.120
_exptl_crystal_size_mid 0.100
_exptl_crystal_size_min 0.090
_refine_diff_density_max 1.642
_refine_diff_density_min -1.232
_refine_diff_density_rms 0.107
_refine_ls_extinction_method none
_refine_ls_goodness_of_fit_ref 1.007
_refine_ls_hydrogen_treatment constr
_refine_ls_matrix_type full
_refine_ls_number_parameters 181
_refine_ls_number_reflns 4429
_refine_ls_number_restraints 0
_refine_ls_restrained_S_all 1.007
_refine_ls_R_factor_all 0.0506
_refine_ls_R_factor_gt 0.0310
_refine_ls_shift/su_max 0.003
_refine_ls_shift/su_mean 0.000
_refine_ls_structure_factor_coef Fsqd
_refine_ls_weighting_details
;
 w=1/[\s^2^(Fo^2^)+(0.0160P)^2^+10.6352P]
 where P=(Fo^2^+2Fc^2^)/3
;
_refine_ls_weighting_scheme calc
_refine_ls_wR_factor_gt 0.0589
_refine_ls_wR_factor_ref 0.0668
_reflns_Friedel_coverage 0.000
_reflns_number_gt 3290
_reflns_number_total 4429
_reflns_threshold_expression 'I > 2\s(I)'
_cod_data_source_file cg5b00402_si_009.cif
_cod_data_source_block C:\Users\User\Desktop\LUIGI&~1\TODIIN~1\TODI_C~1\PBCN
_cod_depositor_comments
;
The following automatic conversions were performed:

'_exptl_absorpt_correction_type' value 'Multi-scan' changed to
'multi-scan' according to
/usr/data/users/saulius/crontab/automatic-downloads/rss-feeds/ACS/lib/dictionaries/cif_core.dic
dictionary named 'cif_core.dic' version 2.4.2 from 2011-04-26.

'_exptl_crystal_density_meas' value 'not measured' was changed to '?'
- the value is perceived as not measured.

Automatic conversion script
Id: cif_fix_values 3271 2015-04-21 07:52:19Z andrius 

 Adding full bibliography for 4513177--4513185.cif.
;
_cod_database_code 4513178
_shelx_space_group_comment
;
The symmetry employed for this shelxl refinement is uniquely defined
by the following loop, which should always be used as a source of
symmetry information in preference to the above space-group names.
They are only intended as comments.
;
_shelx_estimated_absorpt_t_min 0.634
_shelx_estimated_absorpt_t_max 0.705
_shelxl_version_number 2012-9

loop_
_space_group_symop_operation_xyz
'x, y, z'
'-x+1/2, -y+1/2, z+1/2'
'x+1/2, -y+1/2, -z'
'-x, y, -z+1/2'
'-x, -y, -z'
'x-1/2, y-1/2, -z-1/2'
'-x-1/2, y-1/2, z'
'x, -y, z-1/2'

loop_
_atom_site_label
_atom_site_type_symbol
_atom_site_fract_x
_atom_site_fract_y
_atom_site_fract_z
_atom_site_U_iso_or_equiv
_atom_site_adp_type
_atom_site_occupancy
_atom_site_site_symmetry_order
_atom_site_calc_flag
_atom_site_refinement_flags_posn
_atom_site_refinement_flags_adp
I24 I 0.85179(2) 0.28947(3) 0.68951(2) 0.03857(8) Uani 1 1 d . .
I14 I 0.46093(2) 0.22858(4) 1.12307(2) 0.05852(11) Uani 1 1 d . .
Cl3 Cl 0.82614(6) 0.60760(9) -0.02874(6) 0.0386(2) Uani 1 1 d . .
Cl4 Cl 0.76998(7) 0.39139(10) 0.05117(6) 0.0449(3) Uani 1 1 d . .
C1 C 0.52608(19) 0.2564(3) 0.7753(2) 0.0281(8) Uani 1 1 d . .
C24 C 0.7442(2) 0.2795(4) 0.71742(19) 0.0293(8) Uani 1 1 d . .
C25 C 0.6983(2) 0.3744(4) 0.6934(2) 0.0355(9) Uani 1 1 d . .
H25 H 0.7152 0.4446 0.6643 0.043 Uiso 1 1 calc R U
C27 C 0.7567(2) 0.4953(3) -0.0251(2) 0.0326(8) Uani 1 1 d . .
C21 C 0.60236(19) 0.2644(3) 0.75377(19) 0.0271(7) Uani 1 1 d . .
C22 C 0.6494(2) 0.1704(4) 0.7782(2) 0.0296(8) Uani 1 1 d . .
H22 H 0.6327 0.1006 0.8077 0.036 Uiso 1 1 calc R U
C26 C 0.6275(2) 0.3667(4) 0.7118(2) 0.0328(9) Uani 1 1 d . .
H26 H 0.5960 0.4322 0.6955 0.039 Uiso 1 1 calc R U
C23 C 0.7202(2) 0.1772(4) 0.7602(2) 0.0315(8) Uani 1 1 d . .
H23 H 0.7520 0.1124 0.7770 0.038 Uiso 1 1 calc R U
Cl2 Cl 0.67667(6) 0.57768(11) -0.01367(9) 0.0648(4) Uani 1 1 d . .
C14 C 0.4870(2) 0.2340(4) 1.0095(2) 0.0394(10) Uani 1 1 d . .
C15 C 0.5307(2) 0.3297(4) 0.9821(2) 0.0386(9) Uani 1 1 d . .
H15 H 0.5514 0.3911 1.0148 0.046 Uiso 1 1 calc R U
C13 C 0.4584(2) 0.1430(5) 0.9624(2) 0.0453(11) Uani 1 1 d . .
H13 H 0.4300 0.0752 0.9820 0.054 Uiso 1 1 calc R U
Cl1 Cl 0.75450(8) 0.40355(10) -0.10769(6) 0.0533(3) Uani 1 1 d . .
C16 C 0.5438(2) 0.3349(4) 0.9062(2) 0.0339(9) Uani 1 1 d . .
H16 H 0.5748 0.3993 0.8873 0.041 Uiso 1 1 calc R U
C12 C 0.4709(2) 0.1502(4) 0.8867(2) 0.0392(10) Uani 1 1 d . .
H12 H 0.4506 0.0875 0.8545 0.047 Uiso 1 1 calc R U
C11 C 0.51267(19) 0.2477(3) 0.8569(2) 0.0291(8) Uani 1 1 d . .

loop_
_atom_site_aniso_label
_atom_site_aniso_U_11
_atom_site_aniso_U_22
_atom_site_aniso_U_33
_atom_site_aniso_U_23
_atom_site_aniso_U_13
_atom_site_aniso_U_12
I24 0.03051(13) 0.05856(18) 0.02665(12) -0.00185(12) 0.00140(10) -0.00653(13)
I14 0.03600(16) 0.1095(3) 0.03006(14) 0.01574(16) 0.00453(12) 0.01307(17)
Cl3 0.0431(6) 0.0291(5) 0.0437(6) 0.0029(4) -0.0011(4) -0.0044(4)
Cl4 0.0725(8) 0.0303(5) 0.0319(5) 0.0047(4) 0.0084(5) -0.0013(5)
C1 0.031(2) 0.0258(18) 0.0279(18) -0.0008(14) 0.0001(15) -0.0001(15)
C24 0.0275(18) 0.040(2) 0.0207(16) -0.0028(15) 0.0006(14) -0.0046(17)
C25 0.038(2) 0.037(2) 0.032(2) 0.0102(17) -0.0022(17) -0.0086(18)
C27 0.042(2) 0.0220(17) 0.033(2) -0.0016(15) -0.0033(17) -0.0009(16)
C21 0.0290(18) 0.0314(19) 0.0209(16) 0.0023(14) -0.0041(14) -0.0019(15)
C22 0.034(2) 0.0289(18) 0.0259(18) 0.0032(14) -0.0015(15) -0.0033(17)
C26 0.031(2) 0.035(2) 0.0320(19) 0.0077(16) -0.0063(15) -0.0018(17)
C23 0.031(2) 0.038(2) 0.0258(18) 0.0020(16) -0.0011(15) 0.0056(17)
Cl2 0.0390(6) 0.0403(6) 0.1150(12) -0.0119(7) -0.0141(7) 0.0053(5)
C14 0.0247(19) 0.066(3) 0.0271(19) 0.0092(19) 0.0016(15) 0.0047(19)
C15 0.036(2) 0.049(2) 0.031(2) -0.0049(18) -0.0019(17) 0.0001(19)
C13 0.034(2) 0.065(3) 0.037(2) 0.019(2) -0.0036(18) -0.017(2)
Cl1 0.0945(10) 0.0360(6) 0.0295(5) -0.0033(4) -0.0031(6) -0.0129(6)
C16 0.032(2) 0.038(2) 0.032(2) 0.0009(17) 0.0019(16) -0.0062(17)
C12 0.036(2) 0.048(2) 0.034(2) 0.0104(18) -0.0057(17) -0.0116(19)
C11 0.0233(18) 0.033(2) 0.0311(19) 0.0043(15) -0.0036(14) -0.0002(15)

loop_
_atom_type_symbol
_atom_type_description
_atom_type_scat_dispersion_real
_atom_type_scat_dispersion_imag
_atom_type_scat_source
C C 0.0033 0.0016 'International Tables Vol C Tables 4.2.6.8 and 6.1.1.4'
H H 0.0000 0.0000 'International Tables Vol C Tables 4.2.6.8 and 6.1.1.4'
Cl Cl 0.1484 0.1585 'International Tables Vol C Tables 4.2.6.8 and 6.1.1.4'
I I -0.4742 1.8119 'International Tables Vol C Tables 4.2.6.8 and 6.1.1.4'

loop_
_geom_angle_atom_site_label_1
_geom_angle_atom_site_label_2
_geom_angle_atom_site_label_3
_geom_angle
_geom_angle_site_symmetry_1
C1 C1 C11 122.7(4) 4_656
C1 C1 C21 122.4(4) 4_656
C11 C1 C21 114.9(3) .
C25 C24 C23 120.6(4) .
C25 C24 I24 120.2(3) .
C23 C24 I24 119.2(3) .
C24 C25 C26 119.7(4) .
Cl2 C27 Cl3 109.4(2) .
Cl2 C27 Cl4 109.3(2) .
Cl3 C27 Cl4 109.0(2) .
Cl2 C27 Cl1 109.9(2) .
Cl3 C27 Cl1 110.0(2) .
Cl4 C27 Cl1 109.22(19) .
C26 C21 C22 119.0(3) .
C26 C21 C1 121.0(3) .
C22 C21 C1 119.9(3) .
C23 C22 C21 120.9(3) .
C25 C26 C21 120.6(4) .
C22 C23 C24 119.2(3) .
C13 C14 C15 120.5(4) .
C13 C14 I14 119.0(3) .
C15 C14 I14 120.5(3) .
C14 C15 C16 119.1(4) .
C14 C13 C12 120.0(4) .
C15 C16 C11 121.5(4) .
C13 C12 C11 121.0(4) .
C12 C11 C16 117.9(4) .
C12 C11 C1 121.3(3) .
C16 C11 C1 120.8(3) .

loop_
_geom_bond_atom_site_label_1
_geom_bond_atom_site_label_2
_geom_bond_distance
_geom_bond_site_symmetry_2
I24 C24 2.101(4) .
I14 C14 2.098(4) .
Cl3 C27 1.757(4) .
Cl4 C27 1.758(4) .
C1 C1 1.342(7) 4_656
C1 C11 1.489(5) .
C1 C21 1.499(5) .
C24 C25 1.381(5) .
C24 C23 1.385(5) .
C25 C26 1.383(5) .
C27 Cl2 1.751(4) .
C27 Cl1 1.761(4) .
C21 C26 1.383(5) .
C21 C22 1.390(5) .
C22 C23 1.382(5) .
C14 C13 1.376(6) .
C14 C15 1.381(6) .
C15 C16 1.385(5) .
C13 C12 1.381(6) .
C16 C11 1.393(5) .
C12 C11 1.389(5) .
